data_4030969
loop_
_publ_author_name
'Yin, Haijing'
'Zhang, Buchang'
'Yu, Haizhu'
'Zhu, Lin'
'Feng, Yan'
'Zhu, Manzhou'
'Guo, Qingxiang'
'Meng, Xiangming'

_publ_section_title
;
 Two-photon fluorescent probes for biological mg(2+) detection based on
 7-substituted coumarin.
;
_journal_issue 9
_journal_name_full 'The Journal of organic chemistry'
_journal_page_first 4306
_journal_page_last 4312
_journal_paper_doi 10.1021/jo502775t
_journal_volume 80
_journal_year 2015
_chemical_formula_sum 'C22 H19 N O4'
_chemical_formula_weight 361.38
_chemical_name_systematic
; 
 ? 
;
_space_group_IT_number 2
_symmetry_cell_setting triclinic
_symmetry_space_group_name_Hall '-P 1'
_symmetry_space_group_name_H-M 'P -1'
_atom_sites_solution_hydrogens geom
_atom_sites_solution_primary direct
_atom_sites_solution_secondary difmap
_audit_creation_method SHELXL-97
_cell_angle_alpha 85.053(5)
_cell_angle_beta 86.533(4)
_cell_angle_gamma 70.707(4)
_cell_formula_units_Z 2
_cell_length_a 6.648(2)
_cell_length_b 7.314(3)
_cell_length_c 20.372(7)
_cell_measurement_temperature 296(2)
_cell_measurement_theta_max 25.02
_cell_measurement_theta_min 1.00
_cell_volume 930.9(6)
_computing_structure_refinement 'SHELXL-97 (Sheldrick, 1997)'
_computing_structure_solution 'SHELXS-97 (Sheldrick, 1990)'
_diffrn_ambient_temperature 296(2)
_diffrn_measured_fraction_theta_full 0.987
_diffrn_measured_fraction_theta_max 0.987
_diffrn_radiation_monochromator graphite
_diffrn_radiation_source 'fine-focus sealed tube'
_diffrn_radiation_type MoK\a
_diffrn_radiation_wavelength 0.71073
_diffrn_reflns_av_R_equivalents 0.0237
_diffrn_reflns_av_sigmaI/netI 0.0354
_diffrn_reflns_limit_h_max 7
_diffrn_reflns_limit_h_min -7
_diffrn_reflns_limit_k_max 8
_diffrn_reflns_limit_k_min -8
_diffrn_reflns_limit_l_max 24
_diffrn_reflns_limit_l_min -20
_diffrn_reflns_number 6689
_diffrn_reflns_theta_full 25.02
_diffrn_reflns_theta_max 25.02
_diffrn_reflns_theta_min 1.00
_exptl_absorpt_coefficient_mu 0.089
_exptl_absorpt_correction_T_max 0.981
_exptl_absorpt_correction_T_min 0.975
_exptl_absorpt_correction_type none
_exptl_crystal_colour red
_exptl_crystal_density_diffrn 1.289
_exptl_crystal_density_method 'not measured'
_exptl_crystal_description rod
_exptl_crystal_F_000 380
_exptl_crystal_size_max 0.30
_exptl_crystal_size_mid 0.24
_exptl_crystal_size_min 0.22
_refine_diff_density_max 0.323
_refine_diff_density_min -0.232
_refine_diff_density_rms 0.033
_refine_ls_extinction_coef 0.0076(6)
_refine_ls_extinction_expression Fc^*^=kFc[1+0.001xFc^2^\l^3^/sin(2\q)]^-1/4^
_refine_ls_extinction_method SHELXL
_refine_ls_goodness_of_fit_ref 1.009
_refine_ls_hydrogen_treatment mixed
_refine_ls_matrix_type full
_refine_ls_number_parameters 248
_refine_ls_number_reflns 3251
_refine_ls_number_restraints 0
_refine_ls_restrained_S_all 1.009
_refine_ls_R_factor_all 0.0967
_refine_ls_R_factor_gt 0.0559
_refine_ls_shift/su_max 0.000
_refine_ls_shift/su_mean 0.000
_refine_ls_structure_factor_coef Fsqd
_refine_ls_weighting_details 'calc w=1/[\s^2^(Fo^2^)+(0.0000P)^2^+0.6100P] where P=(Fo^2^+2Fc^2^)/3'
_refine_ls_weighting_scheme calc
_refine_ls_wR_factor_gt 0.0934
_refine_ls_wR_factor_ref 0.1091
_reflns_number_gt 1930
_reflns_number_total 3251
_reflns_threshold_expression >2sigma(I)
_cod_data_source_file jo502775t_si_003.cif
_cod_data_source_block x
_cod_depositor_comments
;
The following automatic conversions were performed:

'_symmetry_cell_setting' value 'Triclinic' changed to 'triclinic'
according to
/usr/data/users/saulius/crontab/automatic-downloads/rss-feeds/ACS/lib/dictionaries/cif_core.dic
dictionary named 'cif_core.dic' version 2.4.2 from 2011-04-26.

Automatic conversion script
Id: cif_fix_values 3271 2015-04-21 07:52:19Z andrius 

 Adding full bibliography for 4030968--4030970.cif.
;
_cod_original_sg_symbol_H-M 'P-1   '
_cod_database_code 4030969

loop_
_symmetry_equiv_pos_as_xyz
'x, y, z'
'-x, -y, -z'

loop_
_atom_site_label
_atom_site_type_symbol
_atom_site_fract_x
_atom_site_fract_y
_atom_site_fract_z
_atom_site_U_iso_or_equiv
_atom_site_adp_type
_atom_site_occupancy
_atom_site_symmetry_multiplicity
_atom_site_calc_flag
_atom_site_refinement_flags
O4 O 0.2980(3) 0.3677(3) 0.68669(9) 0.0624(5) Uani 1 1 d .
C4 C 0.5022(4) 0.3894(3) 0.77804(12) 0.0515(6) Uani 1 1 d .
C16 C 0.6986(4) 0.1202(4) 0.30222(14) 0.0637(7) Uani 1 1 d .
H16A H 0.8383 0.1011 0.3131 0.076 Uiso 1 1 calc R
C3 C 0.5049(5) 0.4294(4) 0.84832(14) 0.0610(7) Uani 1 1 d .
C18 C 0.4494(4) 0.1276(4) 0.21993(13) 0.0559(7) Uani 1 1 d .
O2 O 0.7031(3) 0.3637(3) 0.86953(9) 0.0770(6) Uani 1 1 d .
C12 C 0.4570(4) 0.2924(4) 0.58192(13) 0.0599(7) Uani 1 1 d .
H12A H 0.3246 0.3001 0.5672 0.072 Uiso 1 1 calc R
O1 O 0.3534(3) 0.5105(3) 0.88225(10) 0.0881(7) Uani 1 1 d .
C17 C 0.6567(4) 0.0988(4) 0.23844(13) 0.0626(7) Uani 1 1 d .
H17A H 0.7684 0.0647 0.2073 0.075 Uiso 1 1 calc R
C9 C 0.8493(4) 0.2734(4) 0.62653(13) 0.0646(8) Uani 1 1 d .
H9A H 0.9811 0.2683 0.6411 0.077 Uiso 1 1 calc R
C5 C 0.2994(4) 0.3946(4) 0.75312(14) 0.0594(7) Uani 1 1 d .
O3 O 0.1334(3) 0.4171(3) 0.78363(10) 0.0853(7) Uani 1 1 d .
C7 C 0.6727(4) 0.3166(3) 0.67027(12) 0.0497(6) Uani 1 1 d .
C10 C 0.8317(5) 0.2385(4) 0.56249(14) 0.0712(8) Uani 1 1 d .
H10A H 0.9516 0.2085 0.5343 0.085 Uiso 1 1 calc R
C11 C 0.6341(5) 0.2476(4) 0.53924(13) 0.0604(7) Uani 1 1 d .
C8 C 0.6777(4) 0.3518(3) 0.73793(12) 0.0528(6) Uani 1 1 d .
H8A H 0.8058 0.3486 0.7548 0.063 Uiso 1 1 calc R
C2 C 0.7239(6) 0.3998(6) 0.93793(16) 0.1068(13) Uani 1 1 d .
H2A H 0.6968 0.5375 0.9413 0.128 Uiso 1 1 calc R
H2B H 0.6189 0.3618 0.9659 0.128 Uiso 1 1 calc R
C13 C 0.6113(5) 0.2135(4) 0.47233(14) 0.0684(8) Uani 1 1 d .
C22 C 0.5760(5) 0.0339(5) 0.10851(14) 0.0879(10) Uani 1 1 d .
H22A H 0.6599 0.1190 0.1021 0.132 Uiso 1 1 calc R
H22B H 0.5173 0.0255 0.0674 0.132 Uiso 1 1 calc R
H22C H 0.6645 -0.0929 0.1243 0.132 Uiso 1 1 calc R
N1 N 0.4047(4) 0.1095(4) 0.15626(11) 0.0747(7) Uani 1 1 d .
C19 C 0.2874(4) 0.1783(4) 0.26877(13) 0.0610(7) Uani 1 1 d .
H19A H 0.1472 0.1994 0.2580 0.073 Uiso 1 1 calc R
C6 C 0.4781(4) 0.3254(3) 0.64618(12) 0.0518(6) Uani 1 1 d .
C15 C 0.5379(5) 0.1696(4) 0.35075(13) 0.0577(7) Uani 1 1 d .
C21 C 0.1892(5) 0.1354(5) 0.13879(15) 0.0923(10) Uani 1 1 d .
H21A H 0.0973 0.2613 0.1501 0.139 Uiso 1 1 calc R
H21B H 0.1415 0.0371 0.1624 0.139 Uiso 1 1 calc R
H21C H 0.1854 0.1252 0.0922 0.139 Uiso 1 1 calc R
C14 C 0.5800(5) 0.1922(4) 0.41709(14) 0.0670(8) Uani 1 1 d .
C20 C 0.3318(4) 0.1975(4) 0.33222(13) 0.0625(7) Uani 1 1 d .
H20A H 0.2208 0.2301 0.3637 0.075 Uiso 1 1 calc R
C1 C 0.9237(7) 0.2976(6) 0.95908(18) 0.1461(19) Uani 1 1 d .
H1A H 0.9350 0.3241 1.0038 0.219 Uiso 1 1 calc R
H1B H 1.0275 0.3356 0.9315 0.219 Uiso 1 1 calc R
H1C H 0.9491 0.1612 0.9568 0.219 Uiso 1 1 calc R

loop_
_atom_site_aniso_label
_atom_site_aniso_U_11
_atom_site_aniso_U_22
_atom_site_aniso_U_33
_atom_site_aniso_U_23
_atom_site_aniso_U_13
_atom_site_aniso_U_12
O4 0.0495(11) 0.0796(13) 0.0639(12) -0.0060(10) -0.0092(9) -0.0275(9)
C4 0.0513(15) 0.0493(15) 0.0563(16) -0.0024(12) -0.0074(13) -0.0189(12)
C16 0.0604(17) 0.0632(18) 0.069(2) 0.0024(15) -0.0093(15) -0.0223(14)
C3 0.0677(19) 0.0573(17) 0.0605(19) -0.0041(15) -0.0080(16) -0.0225(15)
C18 0.0668(18) 0.0525(16) 0.0514(16) -0.0027(13) -0.0015(14) -0.0239(14)
O2 0.0775(14) 0.0848(14) 0.0626(13) -0.0174(11) -0.0212(11) -0.0121(11)
C12 0.0670(18) 0.0617(17) 0.0577(17) 0.0015(13) -0.0195(14) -0.0282(14)
O1 0.0816(15) 0.1080(17) 0.0763(15) -0.0315(13) 0.0129(12) -0.0298(13)
C17 0.0603(18) 0.0687(19) 0.0568(18) -0.0049(14) 0.0068(14) -0.0197(14)
C9 0.0529(16) 0.079(2) 0.0656(19) -0.0115(15) -0.0063(14) -0.0246(15)
C5 0.0569(17) 0.0600(17) 0.0643(19) -0.0049(14) -0.0093(14) -0.0214(14)
O3 0.0550(12) 0.1211(18) 0.0850(15) -0.0212(13) 0.0061(11) -0.0337(12)
C7 0.0482(15) 0.0465(15) 0.0559(16) -0.0028(12) -0.0078(12) -0.0165(12)
C10 0.0686(19) 0.082(2) 0.066(2) -0.0131(16) 0.0015(15) -0.0275(16)
C11 0.078(2) 0.0530(16) 0.0540(17) -0.0019(13) -0.0099(15) -0.0265(15)
C8 0.0510(15) 0.0487(15) 0.0617(17) -0.0018(12) -0.0153(13) -0.0185(12)
C2 0.118(3) 0.118(3) 0.074(2) -0.035(2) -0.033(2) -0.012(2)
C13 0.088(2) 0.0631(19) 0.061(2) -0.0029(15) -0.0096(16) -0.0331(16)
C22 0.113(3) 0.088(2) 0.061(2) -0.0170(17) 0.0115(19) -0.031(2)
N1 0.0811(18) 0.0925(19) 0.0537(15) -0.0112(13) -0.0035(13) -0.0310(15)
C19 0.0603(17) 0.0657(18) 0.0608(18) -0.0045(14) -0.0022(14) -0.0254(14)
C6 0.0533(15) 0.0487(15) 0.0560(16) -0.0003(12) -0.0092(13) -0.0195(12)
C15 0.0771(19) 0.0486(16) 0.0514(16) -0.0002(13) -0.0058(14) -0.0262(14)
C21 0.097(3) 0.103(3) 0.077(2) -0.0109(19) -0.0262(19) -0.027(2)
C14 0.093(2) 0.0558(18) 0.0584(19) 0.0010(14) -0.0093(16) -0.0324(16)
C20 0.0719(19) 0.0598(18) 0.0583(18) -0.0056(14) 0.0059(14) -0.0258(15)
C1 0.153(4) 0.152(4) 0.094(3) -0.044(3) -0.058(3) 0.020(3)

loop_
_atom_type_symbol
_atom_type_description
_atom_type_scat_dispersion_real
_atom_type_scat_dispersion_imag
_atom_type_scat_source
C C 0.0033 0.0016 'International Tables Vol C Tables 4.2.6.8 and 6.1.1.4'
H H 0.0000 0.0000 'International Tables Vol C Tables 4.2.6.8 and 6.1.1.4'
O O 0.0106 0.0060 'International Tables Vol C Tables 4.2.6.8 and 6.1.1.4'
N N 0.0061 0.0033 'International Tables Vol C Tables 4.2.6.8 and 6.1.1.4'

loop_
_geom_angle_atom_site_label_1
_geom_angle_atom_site_label_2
_geom_angle_atom_site_label_3
_geom_angle
C6 O4 C5 123.2(2)
C8 C4 C5 120.3(2)
C8 C4 C3 122.4(2)
C5 C4 C3 117.3(2)
C17 C16 C15 121.8(3)
C17 C16 H16A 119.1
C15 C16 H16A 119.1
O1 C3 O2 123.2(3)
O1 C3 C4 126.3(3)
O2 C3 C4 110.5(2)
N1 C18 C17 121.7(2)
N1 C18 C19 121.2(2)
C17 C18 C19 117.2(2)
C3 O2 C2 114.8(2)
C6 C12 C11 119.7(3)
C6 C12 H12A 120.2
C11 C12 H12A 120.2
C16 C17 C18 121.0(3)
C16 C17 H17A 119.5
C18 C17 H17A 119.5
C10 C9 C7 121.1(3)
C10 C9 H9A 119.4
C7 C9 H9A 119.4
O3 C5 O4 116.1(2)
O3 C5 C4 127.6(3)
O4 C5 C4 116.3(2)
C6 C7 C9 117.6(2)
C6 C7 C8 117.7(2)
C9 C7 C8 124.7(2)
C9 C10 C11 120.4(3)
C9 C10 H10A 119.8
C11 C10 H10A 119.8
C12 C11 C10 119.1(2)
C12 C11 C13 119.5(3)
C10 C11 C13 121.5(3)
C4 C8 C7 121.9(2)
C4 C8 H8A 119.0
C7 C8 H8A 119.0
C1 C2 O2 110.6(3)
C1 C2 H2A 109.5
O2 C2 H2A 109.5
C1 C2 H2B 109.5
O2 C2 H2B 109.5
H2A C2 H2B 108.1
C14 C13 C11 176.1(3)
N1 C22 H22A 109.5
N1 C22 H22B 109.5
H22A C22 H22B 109.5
N1 C22 H22C 109.5
H22A C22 H22C 109.5
H22B C22 H22C 109.5
C18 N1 C21 120.5(2)
C18 N1 C22 120.3(3)
C21 N1 C22 118.5(2)
C20 C19 C18 121.2(3)
C20 C19 H19A 119.4
C18 C19 H19A 119.4
O4 C6 C12 117.4(2)
O4 C6 C7 120.4(2)
C12 C6 C7 122.1(3)
C20 C15 C16 117.1(2)
C20 C15 C14 120.8(3)
C16 C15 C14 122.2(3)
N1 C21 H21A 109.5
N1 C21 H21B 109.5
H21A C21 H21B 109.5
N1 C21 H21C 109.5
H21A C21 H21C 109.5
H21B C21 H21C 109.5
C13 C14 C15 178.7(4)
C19 C20 C15 121.8(3)
C19 C20 H20A 119.1
C15 C20 H20A 119.1
C2 C1 H1A 109.5
C2 C1 H1B 109.5
H1A C1 H1B 109.5
C2 C1 H1C 109.5
H1A C1 H1C 109.5
H1B C1 H1C 109.5

loop_
_geom_bond_atom_site_label_1
_geom_bond_atom_site_label_2
_geom_bond_distance
O4 C6 1.375(3)
O4 C5 1.385(3)
C4 C8 1.347(3)
C4 C5 1.457(3)
C4 C3 1.488(4)
C16 C17 1.377(3)
C16 C15 1.389(3)
C16 H16A 0.9300
C3 O1 1.198(3)
C3 O2 1.330(3)
C18 N1 1.375(3)
C18 C17 1.394(3)
C18 C19 1.399(3)
O2 C2 1.463(3)
C12 C6 1.375(3)
C12 C11 1.385(4)
C12 H12A 0.9300
C17 H17A 0.9300
C9 C10 1.370(4)
C9 C7 1.396(3)
C9 H9A 0.9300
C5 O3 1.202(3)
C7 C6 1.391(3)
C7 C8 1.428(3)
C10 C11 1.402(4)
C10 H10A 0.9300
C11 C13 1.432(4)
C8 H8A 0.9300
C2 C1 1.366(4)
C2 H2A 0.9700
C2 H2B 0.9700
C13 C14 1.189(3)
C22 N1 1.446(3)
C22 H22A 0.9600
C22 H22B 0.9600
C22 H22C 0.9600
N1 C21 1.445(3)
C19 C20 1.372(3)
C19 H19A 0.9300
C15 C20 1.388(3)
C15 C14 1.430(4)
C21 H21A 0.9600
C21 H21B 0.9600
C21 H21C 0.9600
C20 H20A 0.9300
C1 H1A 0.9600
C1 H1B 0.9600
C1 H1C 0.9600

loop_
_geom_torsion_atom_site_label_1
_geom_torsion_atom_site_label_2
_geom_torsion_atom_site_label_3
_geom_torsion_atom_site_label_4
_geom_torsion
C8 C4 C3 O1 159.7(3)
C5 C4 C3 O1 -19.6(4)
C8 C4 C3 O2 -19.6(4)
C5 C4 C3 O2 161.1(2)
O1 C3 O2 C2 -0.7(4)
C4 C3 O2 C2 178.7(2)
C15 C16 C17 C18 0.5(4)
N1 C18 C17 C16 179.1(3)
C19 C18 C17 C16 -0.2(4)
C6 O4 C5 O3 -174.9(2)
C6 O4 C5 C4 4.2(3)
C8 C4 C5 O3 176.3(3)
C3 C4 C5 O3 -4.4(4)
C8 C4 C5 O4 -2.8(3)
C3 C4 C5 O4 176.5(2)
C10 C9 C7 C6 -0.9(4)
C10 C9 C7 C8 179.0(3)
C7 C9 C10 C11 0.7(4)
C6 C12 C11 C10 -0.5(4)
C6 C12 C11 C13 -180.0(2)
C9 C10 C11 C12 0.0(4)
C9 C10 C11 C13 179.4(3)
C5 C4 C8 C7 0.3(4)
C3 C4 C8 C7 -179.0(2)
C6 C7 C8 C4 1.0(4)
C9 C7 C8 C4 -178.8(2)
C3 O2 C2 C1 168.8(3)
C12 C11 C13 C14 27(5)
C10 C11 C13 C14 -152(4)
C17 C18 N1 C21 178.5(3)
C19 C18 N1 C21 -2.3(4)
C17 C18 N1 C22 8.5(4)
C19 C18 N1 C22 -172.3(2)
N1 C18 C19 C20 -179.6(2)
C17 C18 C19 C20 -0.4(4)
C5 O4 C6 C12 176.8(2)
C5 O4 C6 C7 -3.1(3)
C11 C12 C6 O4 -179.5(2)
C11 C12 C6 C7 0.4(4)
C9 C7 C6 O4 -179.8(2)
C8 C7 C6 O4 0.3(3)
C9 C7 C6 C12 0.3(4)
C8 C7 C6 C12 -179.5(2)
C17 C16 C15 C20 -0.3(4)
C17 C16 C15 C14 180.0(3)
C11 C13 C14 C15 7(18)
C20 C15 C14 C13 -31(15)
C16 C15 C14 C13 149(14)
C18 C19 C20 C15 0.6(4)
C16 C15 C20 C19 -0.3(4)
C14 C15 C20 C19 179.4(3)
